data_1551546
loop_
_publ_author_name
'Lixu Yang'
'Catherine Adam'
'Gary S. Nichol'
'Scott L. Cockroft'

_publ_section_title
;
 How much do van der Waals dispersion forces contribute to molecular
 recognition in solution?
;
_journal_name_full 'Nature Chemistry'
_journal_page_first 1006
_journal_page_last 1010
_journal_paper_doi 10.1038/nchem.1779
_journal_volume 5
_journal_year 2013
_chemical_formula_moiety 'C42 H50 N2 O2, C H4 O'
_chemical_formula_sum 'C43 H54 N2 O3'
_chemical_formula_weight 646.88
_space_group_IT_number 2
_space_group_name_Hall '-P 1'
_space_group_name_H-M_alt 'P -1'
_symmetry_cell_setting triclinic
_symmetry_space_group_name_H-M 'P -1'
_atom_sites_solution_hydrogens difmap
_atom_sites_solution_primary charge-flipping
_atom_sites_solution_secondary difmap
_cell_angle_alpha 87.8308(17)
_cell_angle_beta 79.2432(18)
_cell_angle_gamma 63.911(2)
_cell_formula_units_Z 2
_cell_length_a 9.4140(2)
_cell_length_b 9.4615(2)
_cell_length_c 23.4843(5)
_cell_measurement_reflns_used 30752
_cell_measurement_temperature 120(2)
_cell_measurement_theta_max 76.3697
_cell_measurement_theta_min 3.8335
_cell_volume 1843.30(8)
_computing_cell_refinement 'CrysAlisPro (Agilent Technologies, 2011)'
_computing_data_collection 'CrysAlisPro (Agilent Technologies, 2011)'
_computing_data_reduction 'CrysAlisPro (Agilent Technologies, 2011)'
_computing_molecular_graphics 'ORTEP3 for Windows (Farrugia, 1997)'
_computing_publication_material 'SHELXTL (Sheldrick, 2008) and local programs'
_computing_structure_refinement 'SHELXTL (Sheldrick, 2008)'
_computing_structure_solution 'Superflip (Palatinus & Chapuis, 2007)'
_diffrn_ambient_temperature 120(2)
_diffrn_detector_area_resol_mean 10.3147
_diffrn_measured_fraction_theta_full 0.989
_diffrn_measured_fraction_theta_max 0.989
_diffrn_measurement_device_type 'Agilent Technologies SuperNova'
_diffrn_measurement_method '\w scans'
_diffrn_radiation_monochromator 'mirror optics'
_diffrn_radiation_source microsource
_diffrn_radiation_type CuK\a
_diffrn_radiation_wavelength 1.54184
_diffrn_reflns_av_R_equivalents 0.0177
_diffrn_reflns_av_sigmaI/netI 0.0098
_diffrn_reflns_limit_h_max 11
_diffrn_reflns_limit_h_min -11
_diffrn_reflns_limit_k_max 11
_diffrn_reflns_limit_k_min -11
_diffrn_reflns_limit_l_max 29
_diffrn_reflns_limit_l_min -29
_diffrn_reflns_number 45757
_diffrn_reflns_theta_full 76.57
_diffrn_reflns_theta_max 76.57
_diffrn_reflns_theta_min 3.84
_exptl_absorpt_coefficient_mu 0.560
_exptl_absorpt_correction_T_max 0.9202
_exptl_absorpt_correction_T_min 0.9001
_exptl_absorpt_correction_type gaussian
_exptl_absorpt_process_details
;
CrysAlisPro, Agilent Technologies,
Version 1.171.35.19 (release 27-10-2011 CrysAlis171 .NET)
(compiled Oct 27 2011,15:02:11)
Numerical absorption correction based on gaussian integration over
   a multifaceted crystal model
;
_exptl_crystal_colour colourless
_exptl_crystal_density_diffrn 1.165
_exptl_crystal_density_method 'not measured'
_exptl_crystal_description block
_exptl_crystal_F_000 700
_exptl_crystal_size_max 0.19
_exptl_crystal_size_mid 0.17
_exptl_crystal_size_min 0.15
_refine_diff_density_max 1.036
_refine_diff_density_min -0.489
_refine_diff_density_rms 0.050
_refine_ls_extinction_coef 0.0023(5)
_refine_ls_extinction_expression Fc^*^=kFc[1+0.001xFc^2^\l^3^/sin(2\q)]^-1/4^
_refine_ls_extinction_method SHELXL
_refine_ls_goodness_of_fit_ref 1.038
_refine_ls_hydrogen_treatment mixed
_refine_ls_matrix_type full
_refine_ls_number_parameters 585
_refine_ls_number_reflns 7676
_refine_ls_number_restraints 27
_refine_ls_restrained_S_all 1.059
_refine_ls_R_factor_all 0.0675
_refine_ls_R_factor_gt 0.0656
_refine_ls_shift/su_max 0.000
_refine_ls_shift/su_mean 0.000
_refine_ls_structure_factor_coef Fsqd
_refine_ls_weighting_details 'calc w=1/[\s^2^(Fo^2^)+(0.0824P)^2^+1.3610P] where P=(Fo^2^+2Fc^2^)/3'
_refine_ls_weighting_scheme calc
_refine_ls_wR_factor_gt 0.1689
_refine_ls_wR_factor_ref 0.1706
_reflns_number_gt 7316
_reflns_number_total 7676
_reflns_threshold_expression I>2\s(I)
_cod_data_source_file nchem.1779-s2.cif
_cod_data_source_block 1
_cod_original_cell_volume 1843.32(7)
_cod_database_code 1551546

loop_
_symmetry_equiv_pos_as_xyz
'x, y, z'
'-x, -y, -z'

loop_
_atom_site_label
_atom_site_type_symbol
_atom_site_fract_x
_atom_site_fract_y
_atom_site_fract_z
_atom_site_U_iso_or_equiv
_atom_site_adp_type
_atom_site_occupancy
_atom_site_symmetry_multiplicity
_atom_site_calc_flag
_atom_site_refinement_flags
_atom_site_disorder_assembly
_atom_site_disorder_group
C1 C -0.7175(6) 0.2549(6) 0.3723(2) 0.0799(13) Uani 0.789(7) 1 d PD A 1
H1A H -0.7822 0.2952 0.3419 0.120 Uiso 0.789(7) 1 calc PR A 1
H1B H -0.7887 0.2653 0.4097 0.120 Uiso 0.789(7) 1 calc PR A 1
H1C H -0.6425 0.1436 0.3630 0.120 Uiso 0.789(7) 1 calc PR A 1
C2 C -0.6240(4) 0.3481(4) 0.37558(14) 0.0518(9) Uani 0.789(7) 1 d PD A 1
H2A H -0.6996 0.4616 0.3801 0.062 Uiso 0.789(7) 1 calc PR A 1
H2B H -0.5742 0.3195 0.4105 0.062 Uiso 0.789(7) 1 calc PR A 1
C3 C -0.4939(4) 0.3213(4) 0.32313(13) 0.0512(9) Uani 0.789(7) 1 d PD A 1
H3A H -0.4195 0.2074 0.3186 0.061 Uiso 0.789(7) 1 calc PR A 1
H3B H -0.5445 0.3499 0.2884 0.061 Uiso 0.789(7) 1 calc PR A 1
C1' C -0.655(3) 0.286(3) 0.3722(13) 0.18(2) Uani 0.211(7) 1 d PD A 2
H1'1 H -0.7314 0.3009 0.4088 0.267 Uiso 0.211(7) 1 calc PR A 2
H1'2 H -0.5480 0.2574 0.3804 0.267 Uiso 0.211(7) 1 calc PR A 2
H1'3 H -0.6511 0.2006 0.3483 0.267 Uiso 0.211(7) 1 calc PR A 2
C2' C -0.709(2) 0.433(3) 0.3408(7) 0.104(8) Uani 0.211(7) 1 d PD A 2
H2'1 H -0.7373 0.5241 0.3672 0.125 Uiso 0.211(7) 1 calc PR A 2
H2'2 H -0.8039 0.4495 0.3242 0.125 Uiso 0.211(7) 1 calc PR A 2
C3' C -0.5618(15) 0.4100(16) 0.2913(6) 0.059(4) Uani 0.211(7) 1 d PD A 2
H3'1 H -0.5949 0.4968 0.2644 0.071 Uiso 0.211(7) 1 calc PR A 2
H3'2 H -0.5236 0.3093 0.2690 0.071 Uiso 0.211(7) 1 calc PR A 2
C4 C -0.3988(3) 0.4094(3) 0.32454(11) 0.0516(6) Uani 1 1 d . . .
H4A H -0.3460 0.3782 0.3587 0.062 Uiso 1 1 calc R A 1
H4B H -0.4740 0.5229 0.3305 0.062 Uiso 1 1 calc R A 1
C5 C -0.2692(3) 0.3879(3) 0.27092(10) 0.0501(5) Uani 1 1 d . A .
H5A H -0.1966 0.2741 0.2632 0.060 Uiso 1 1 calc R . .
H5B H -0.3215 0.4269 0.2369 0.060 Uiso 1 1 calc R . .
C6 C -0.1712(3) 0.4730(3) 0.27778(9) 0.0425(5) Uani 1 1 d . . .
H6A H -0.1260 0.4391 0.3135 0.051 Uiso 1 1 calc R A .
H6B H -0.2437 0.5872 0.2832 0.051 Uiso 1 1 calc R . .
C7 C -0.0344(2) 0.4473(2) 0.22758(8) 0.0326(4) Uani 1 1 d . A .
C8 C -0.05410(19) 0.54892(19) 0.18223(7) 0.0281(3) Uani 1 1 d . . .
H8 H -0.1564 0.6354 0.1825 0.034 Uiso 1 1 calc R A .
C9 C 0.07265(19) 0.52721(18) 0.13616(7) 0.0243(3) Uani 1 1 d . A .
C10 C 0.22254(19) 0.39950(18) 0.13560(7) 0.0244(3) Uani 1 1 d . . .
C11 C 0.2438(2) 0.29850(19) 0.18125(8) 0.0301(4) Uani 1 1 d . A .
H11 H 0.3465 0.2130 0.1815 0.036 Uiso 1 1 calc R . .
C12 C 0.1167(2) 0.3218(2) 0.22610(8) 0.0344(4) Uani 1 1 d . . .
H12 H 0.1327 0.2506 0.2566 0.041 Uiso 1 1 calc R A .
C13 C 0.04807(19) 0.64195(19) 0.08809(7) 0.0266(3) Uani 1 1 d . . .
H13A H -0.0208 0.6276 0.0640 0.032 Uiso 1 1 calc R A .
H13B H -0.0091 0.7509 0.1055 0.032 Uiso 1 1 calc R . .
N14 N 0.20158(16) 0.62098(16) 0.05060(6) 0.0251(3) Uani 1 1 d . A .
C15 C 0.3007(2) 0.45055(19) 0.03759(7) 0.0275(3) Uani 1 1 d . . .
H15A H 0.2368 0.4061 0.0224 0.033 Uiso 1 1 calc R A .
H15B H 0.3953 0.4338 0.0070 0.033 Uiso 1 1 calc R . .
N16 N 0.35583(16) 0.36752(15) 0.08841(6) 0.0259(3) Uani 1 1 d . A .
C17 C 0.47519(19) 0.41416(18) 0.10349(8) 0.0271(3) Uani 1 1 d . . .
H17A H 0.5779 0.3611 0.0755 0.033 Uiso 1 1 calc R A .
H17B H 0.4957 0.3785 0.1426 0.033 Uiso 1 1 calc R . .
C18 C 0.28620(18) 0.68669(18) 0.07799(6) 0.0226(3) Uani 1 1 d . . .
C19 C 0.23500(19) 0.84965(18) 0.07774(7) 0.0252(3) Uani 1 1 d . A .
H19 H 0.1436 0.9144 0.0615 0.030 Uiso 1 1 calc R . .
C20 C 0.31672(19) 0.91709(18) 0.10098(7) 0.0255(3) Uani 1 1 d . . .
H20 H 0.2817 1.0277 0.1002 0.031 Uiso 1 1 calc R A .
C21 C 0.45036(18) 0.82393(17) 0.12569(6) 0.0220(3) Uani 1 1 d . A .
C22 C 0.49884(18) 0.66218(18) 0.12643(6) 0.0226(3) Uani 1 1 d . . .
H22 H 0.5889 0.5981 0.1434 0.027 Uiso 1 1 calc R A .
C23 C 0.41860(18) 0.59146(17) 0.10284(7) 0.0228(3) Uani 1 1 d . A .
C24 C 0.54010(18) 0.89533(17) 0.15070(7) 0.0223(3) Uani 1 1 d . . .
C25 C 0.63909(18) 0.95052(17) 0.11410(7) 0.0248(3) Uani 1 1 d . A .
C26 C 0.7267(2) 1.01111(19) 0.13838(8) 0.0302(4) Uani 1 1 d . . .
H26 H 0.7907 1.0517 0.1137 0.036 Uiso 1 1 calc R A .
C27 C 0.7224(2) 1.0132(2) 0.19761(8) 0.0365(4) Uani 1 1 d . A .
H27 H 0.7854 1.0520 0.2132 0.044 Uiso 1 1 calc R . .
C28 C 0.6257(2) 0.9585(2) 0.23393(8) 0.0334(4) Uani 1 1 d . . .
H28 H 0.6232 0.9583 0.2746 0.040 Uiso 1 1 calc R A .
C29 C 0.53230(19) 0.90374(18) 0.21101(7) 0.0255(3) Uani 1 1 d . A .
C30 C 0.6535(2) 0.9471(2) 0.04918(7) 0.0315(4) Uani 1 1 d . . .
H30A H 0.6416 0.8561 0.0365 0.047 Uiso 1 1 calc R A .
H30B H 0.7593 0.9389 0.0307 0.047 Uiso 1 1 calc R . .
H30C H 0.5690 1.0442 0.0381 0.047 Uiso 1 1 calc R . .
O31 O 0.45374(18) 0.7995(2) 0.29859(6) 0.0490(4) Uani 1 1 d . A .
C32 C 0.4212(2) 0.86223(19) 0.25458(7) 0.0278(3) Uani 1 1 d . . .
O33 O 0.27462(15) 0.91341(16) 0.24081(5) 0.0364(3) Uani 1 1 d . A .
C34 C 0.154(2) 0.879(3) 0.2772(10) 0.036(4) Uani 0.587(5) 1 d P A 1
C35 C 0.0910(14) 0.9677(12) 0.3325(5) 0.046(2) Uani 0.587(5) 1 d P A 1
H35 H 0.1214 1.0446 0.3435 0.055 Uiso 0.587(5) 1 calc PR A 1
C36 C -0.0247(11) 0.9238(8) 0.3689(4) 0.065(2) Uani 0.587(5) 1 d P A 1
H36 H -0.0923 0.9926 0.4014 0.078 Uiso 0.587(5) 1 calc PR A 1
C37 C -0.0444(6) 0.7917(6) 0.36030(17) 0.0496(11) Uani 0.587(5) 1 d P A 1
C38 C 0.0449(7) 0.6977(8) 0.3107(2) 0.0634(15) Uani 0.587(5) 1 d P A 1
H38 H 0.0344 0.6046 0.3040 0.076 Uiso 0.587(5) 1 calc PR A 1
C39 C 0.1496(8) 0.7356(8) 0.2703(2) 0.0514(12) Uani 0.587(5) 1 d P A 1
H39 H 0.2174 0.6644 0.2385 0.062 Uiso 0.587(5) 1 calc PR A 1
C40 C -0.1455(7) 0.7320(10) 0.4046(2) 0.081(2) Uani 0.587(5) 1 d PD A 1
H40A H -0.1051 0.6172 0.3971 0.097 Uiso 0.587(5) 1 calc PR A 1
H40B H -0.1310 0.7486 0.4441 0.097 Uiso 0.587(5) 1 calc PR A 1
C41 C -0.3185(6) 0.8112(7) 0.40256(18) 0.0670(14) Uani 0.587(5) 1 d PD A 1
H41A H -0.3332 0.8006 0.3625 0.080 Uiso 0.587(5) 1 calc PR A 1
H41B H -0.3613 0.9249 0.4129 0.080 Uiso 0.587(5) 1 calc PR A 1
C42 C -0.4201(9) 0.7365(8) 0.4471(2) 0.0792(18) Uani 0.587(5) 1 d PD A 1
H42A H -0.3698 0.6215 0.4381 0.095 Uiso 0.587(5) 1 calc PR A 1
H42B H -0.4073 0.7521 0.4870 0.095 Uiso 0.587(5) 1 calc PR A 1
C43 C -0.5736(10) 0.7915(8) 0.4471(2) 0.088(2) Uani 0.587(5) 1 d PD A 1
H43A H -0.5875 0.7868 0.4066 0.105 Uiso 0.587(5) 1 calc PR A 1
H43B H -0.6263 0.9040 0.4605 0.105 Uiso 0.587(5) 1 calc PR A 1
C44 C -0.6672(8) 0.7039(9) 0.4863(3) 0.089(3) Uani 0.587(5) 1 d PD A 1
H44A H -0.6127 0.5910 0.4735 0.107 Uiso 0.587(5) 1 calc PR A 1
H44B H -0.6553 0.7108 0.5270 0.107 Uiso 0.587(5) 1 calc PR A 1
C45 C -0.8304(10) 0.7595(10) 0.4856(3) 0.100(2) Uani 0.587(5) 1 d PD A 1
H45A H -0.8488 0.7573 0.4456 0.119 Uiso 0.587(5) 1 calc PR A 1
H45B H -0.8924 0.8685 0.5028 0.119 Uiso 0.587(5) 1 calc PR A 1
C46 C -0.8799(18) 0.638(2) 0.5249(5) 0.156(7) Uani 0.587(5) 1 d PD A 1
H46A H -0.8414 0.6265 0.5616 0.233 Uiso 0.587(5) 1 calc PR A 1
H46B H -0.8309 0.5347 0.5039 0.233 Uiso 0.587(5) 1 calc PR A 1
H46C H -0.9974 0.6780 0.5329 0.233 Uiso 0.587(5) 1 calc PR A 1
C34' C 0.166(4) 0.890(5) 0.2848(15) 0.038(5) Uani 0.413(5) 1 d P A 2
C35' C 0.061(2) 0.995(2) 0.3254(8) 0.059(4) Uani 0.413(5) 1 d P A 2
H35' H 0.0715 1.0901 0.3271 0.070 Uiso 0.413(5) 1 calc PR A 2
C36' C -0.0552(12) 0.9892(11) 0.3632(4) 0.050(2) Uani 0.413(5) 1 d P A 2
H36' H -0.0973 1.0488 0.3992 0.060 Uiso 0.413(5) 1 calc PR A 2
C37' C -0.1126(8) 0.8880(11) 0.3467(2) 0.0546(17) Uani 0.413(5) 1 d P A 2
C38' C -0.0361(8) 0.7970(9) 0.2966(3) 0.0495(15) Uani 0.413(5) 1 d P A 2
H38' H -0.0728 0.7251 0.2855 0.059 Uiso 0.413(5) 1 calc PR A 2
C39' C 0.0945(7) 0.8078(9) 0.2616(3) 0.0358(13) Uani 0.413(5) 1 d P A 2
H39' H 0.1341 0.7616 0.2232 0.043 Uiso 0.413(5) 1 calc PR A 2
C40' C -0.2571(11) 0.8801(17) 0.3838(3) 0.113(5) Uani 0.413(5) 1 d PD A 2
H40C H -0.3454 0.9883 0.3906 0.135 Uiso 0.413(5) 1 calc PR A 2
H40D H -0.2926 0.8184 0.3617 0.135 Uiso 0.413(5) 1 calc PR A 2
C41' C -0.2363(12) 0.8167(13) 0.4353(4) 0.093(3) Uani 0.413(5) 1 d PD A 2
H41C H -0.1817 0.8627 0.4554 0.112 Uiso 0.413(5) 1 calc PR A 2
H41D H -0.1688 0.7015 0.4299 0.112 Uiso 0.413(5) 1 calc PR A 2
C42' C -0.4176(18) 0.855(2) 0.4745(4) 0.181(9) Uani 0.413(5) 1 d PD A 2
H42C H -0.4001 0.8033 0.5116 0.218 Uiso 0.413(5) 1 calc PR A 2
H42D H -0.4740 0.9702 0.4839 0.218 Uiso 0.413(5) 1 calc PR A 2
C43' C -0.522(4) 0.815(5) 0.4536(12) 0.37(3) Uiso 0.413(5) 1 d PD A 2
H43C H -0.4564 0.7096 0.4338 0.438 Uiso 0.413(5) 1 calc PR A 2
H43D H -0.5623 0.8892 0.4230 0.438 Uiso 0.413(5) 1 calc PR A 2
C44' C -0.6749(10) 0.8089(10) 0.4939(3) 0.0624(19) Uani 0.413(5) 1 d PDU A 2
H44C H -0.6531 0.7936 0.5339 0.075 Uiso 0.413(5) 1 calc PR A 2
H44D H -0.7666 0.9143 0.4943 0.075 Uiso 0.413(5) 1 calc PR A 2
C45' C -0.7326(8) 0.6867(9) 0.4808(3) 0.060(2) Uani 0.413(5) 1 d PDU A 2
H45C H -0.6466 0.5792 0.4830 0.072 Uiso 0.413(5) 1 calc PR A 2
H45D H -0.7550 0.6980 0.4409 0.072 Uiso 0.413(5) 1 calc PR A 2
C46' C -0.8873(12) 0.7097(13) 0.5247(6) 0.069(3) Uani 0.413(5) 1 d PD A 2
H46D H -0.9695 0.8186 0.5246 0.104 Uiso 0.413(5) 1 calc PR A 2
H46E H -0.8621 0.6874 0.5636 0.104 Uiso 0.413(5) 1 calc PR A 2
H46F H -0.9278 0.6375 0.5135 0.104 Uiso 0.413(5) 1 calc PR A 2
O47 O 0.08937(16) 0.80955(15) -0.04470(6) 0.0332(3) Uani 1 1 d . . .
H47O H 0.124(3) 0.757(3) -0.0157(11) 0.046(6) Uiso 1 1 d . . .
C48 C 0.0592(2) 0.7133(2) -0.07994(9) 0.0388(4) Uani 1 1 d . . .
H48A H 0.1459 0.6058 -0.0826 0.047 Uiso 1 1 calc R . .
H48B H 0.0545 0.7545 -0.1188 0.047 Uiso 1 1 calc R . .
H48C H -0.0438 0.7125 -0.0630 0.047 Uiso 1 1 calc R . .

loop_
_atom_site_aniso_label
_atom_site_aniso_U_11
_atom_site_aniso_U_22
_atom_site_aniso_U_33
_atom_site_aniso_U_23
_atom_site_aniso_U_13
_atom_site_aniso_U_12
C1 0.079(3) 0.111(3) 0.076(3) -0.006(2) -0.005(2) -0.068(3)
C2 0.0468(17) 0.069(2) 0.0491(17) -0.0044(14) 0.0022(13) -0.0377(16)
C3 0.0568(18) 0.069(2) 0.0389(15) -0.0101(14) 0.0053(13) -0.0427(16)
C1' 0.099(18) 0.24(4) 0.24(4) -0.08(3) 0.03(2) -0.13(3)
C2' 0.138(17) 0.153(19) 0.098(13) 0.050(13) -0.057(12) -0.122(16)
C3' 0.059(7) 0.060(7) 0.059(8) -0.014(6) 0.010(6) -0.035(6)
C4 0.0524(13) 0.0493(12) 0.0522(13) -0.0010(10) 0.0094(10) -0.0288(10)
C5 0.0511(12) 0.0527(12) 0.0509(12) -0.0100(10) 0.0100(10) -0.0335(11)
C6 0.0441(11) 0.0525(12) 0.0328(9) 0.0006(8) 0.0041(8) -0.0274(9)
C7 0.0355(9) 0.0362(9) 0.0293(8) -0.0018(7) 0.0002(7) -0.0209(8)
C8 0.0240(8) 0.0281(8) 0.0319(8) -0.0018(6) -0.0024(6) -0.0121(6)
C9 0.0245(7) 0.0237(7) 0.0270(8) -0.0001(6) -0.0051(6) -0.0125(6)
C10 0.0250(7) 0.0217(7) 0.0271(8) -0.0019(6) -0.0023(6) -0.0117(6)
C11 0.0320(8) 0.0229(8) 0.0341(9) 0.0029(6) -0.0067(7) -0.0109(7)
C12 0.0440(10) 0.0323(9) 0.0302(9) 0.0075(7) -0.0066(7) -0.0203(8)
C13 0.0225(7) 0.0277(8) 0.0303(8) 0.0032(6) -0.0065(6) -0.0113(6)
N14 0.0261(6) 0.0261(7) 0.0250(6) 0.0013(5) -0.0047(5) -0.0134(5)
C15 0.0305(8) 0.0274(8) 0.0256(8) -0.0025(6) -0.0008(6) -0.0151(7)
N16 0.0236(6) 0.0218(6) 0.0308(7) -0.0016(5) -0.0013(5) -0.0099(5)
C17 0.0214(7) 0.0202(7) 0.0374(9) -0.0001(6) -0.0036(6) -0.0076(6)
C18 0.0224(7) 0.0246(7) 0.0199(7) 0.0009(5) -0.0015(5) -0.0107(6)
C19 0.0254(7) 0.0240(7) 0.0246(7) 0.0052(6) -0.0069(6) -0.0089(6)
C20 0.0284(8) 0.0199(7) 0.0266(8) 0.0040(6) -0.0065(6) -0.0090(6)
C21 0.0222(7) 0.0222(7) 0.0197(7) 0.0013(5) -0.0010(5) -0.0092(6)
C22 0.0192(7) 0.0219(7) 0.0232(7) 0.0022(5) -0.0024(5) -0.0068(6)
C23 0.0212(7) 0.0210(7) 0.0232(7) 0.0009(5) -0.0003(6) -0.0082(6)
C24 0.0213(7) 0.0169(6) 0.0250(7) 0.0014(5) -0.0034(6) -0.0054(6)
C25 0.0226(7) 0.0184(7) 0.0284(8) 0.0016(6) -0.0015(6) -0.0057(6)
C26 0.0286(8) 0.0233(7) 0.0380(9) -0.0007(6) 0.0009(7) -0.0133(6)
C27 0.0397(10) 0.0360(9) 0.0409(10) -0.0078(7) -0.0041(8) -0.0238(8)
C28 0.0404(9) 0.0355(9) 0.0279(8) -0.0042(7) -0.0055(7) -0.0198(8)
C29 0.0270(8) 0.0222(7) 0.0260(8) 0.0010(6) -0.0038(6) -0.0101(6)
C30 0.0292(8) 0.0338(9) 0.0278(8) 0.0059(7) -0.0010(6) -0.0126(7)
O31 0.0441(8) 0.0713(10) 0.0335(7) 0.0236(7) -0.0114(6) -0.0271(7)
C32 0.0318(8) 0.0273(8) 0.0237(8) 0.0012(6) -0.0044(6) -0.0129(7)
O33 0.0285(6) 0.0505(8) 0.0270(6) 0.0083(5) -0.0025(5) -0.0162(6)
C34 0.026(3) 0.069(7) 0.015(4) -0.004(3) -0.001(3) -0.024(4)
C35 0.048(5) 0.052(4) 0.036(4) -0.006(3) 0.003(3) -0.025(4)
C36 0.077(5) 0.054(4) 0.049(3) -0.010(3) 0.032(3) -0.032(4)
C37 0.054(2) 0.078(3) 0.0344(19) 0.0127(19) -0.0091(17) -0.046(2)
C38 0.086(4) 0.089(4) 0.046(2) -0.006(2) 0.002(2) -0.071(3)
C39 0.060(3) 0.066(3) 0.040(2) -0.013(2) 0.004(2) -0.043(3)
C40 0.062(3) 0.164(6) 0.030(2) -0.010(3) 0.007(2) -0.067(4)
C41 0.060(3) 0.110(4) 0.035(2) 0.015(2) -0.0080(18) -0.043(3)
C42 0.128(5) 0.100(4) 0.037(2) 0.022(2) -0.037(3) -0.068(4)
C43 0.146(6) 0.082(4) 0.028(2) 0.002(2) 0.016(3) -0.057(4)
C44 0.059(4) 0.108(6) 0.060(3) 0.032(4) 0.012(3) -0.011(4)
C45 0.087(5) 0.126(6) 0.078(4) -0.016(4) -0.040(4) -0.029(5)
C46 0.178(12) 0.286(19) 0.076(6) 0.005(9) -0.018(6) -0.171(14)
C34' 0.040(6) 0.068(5) 0.026(10) -0.002(6) -0.009(4) -0.041(4)
C35' 0.042(6) 0.064(6) 0.036(5) 0.020(4) 0.007(4) 0.000(4)
C36' 0.045(4) 0.066(6) 0.033(3) -0.008(4) 0.009(3) -0.024(5)
C37' 0.043(3) 0.100(6) 0.033(3) 0.008(3) -0.002(2) -0.045(4)
C38' 0.050(3) 0.073(4) 0.045(3) -0.001(3) -0.006(2) -0.045(3)
C39' 0.032(3) 0.044(3) 0.032(3) -0.005(3) -0.003(2) -0.018(3)
C40' 0.090(6) 0.253(14) 0.052(4) -0.011(6) 0.013(4) -0.135(9)
C41' 0.094(7) 0.122(8) 0.112(8) 0.038(6) -0.053(6) -0.080(6)
C42' 0.242(15) 0.32(2) 0.081(6) -0.081(9) 0.088(8) -0.253(17)
C44' 0.100(5) 0.067(4) 0.039(3) -0.012(3) 0.014(3) -0.062(4)
C45' 0.010(3) 0.074(4) 0.093(5) -0.038(3) -0.001(3) -0.016(3)
C46' 0.058(5) 0.079(5) 0.075(6) 0.005(4) -0.029(4) -0.027(4)
O47 0.0429(7) 0.0322(6) 0.0313(6) 0.0054(5) -0.0131(5) -0.0206(6)
C48 0.0394(10) 0.0368(10) 0.0427(10) -0.0025(8) -0.0165(8) -0.0153(8)

loop_
_atom_type_symbol
_atom_type_description
_atom_type_scat_dispersion_real
_atom_type_scat_dispersion_imag
_atom_type_scat_source
C C 0.0181 0.0091 'International Tables Vol C Tables 4.2.6.8 and 6.1.1.4'
H H 0.0000 0.0000 'International Tables Vol C Tables 4.2.6.8 and 6.1.1.4'
N N 0.0311 0.0180 'International Tables Vol C Tables 4.2.6.8 and 6.1.1.4'
O O 0.0492 0.0322 'International Tables Vol C Tables 4.2.6.8 and 6.1.1.4'

loop_
_geom_angle_atom_site_label_1
_geom_angle_atom_site_label_2
_geom_angle_atom_site_label_3
_geom_angle
_geom_angle_site_symmetry_1
_geom_angle_site_symmetry_3
C1 C2 H2A 108.8 . .
C1 C2 H2B 108.8 . .
C1 C2 C3 113.6(3) . .
H2A C2 H2B 107.7 . .
H2A C2 C3 108.8 . .
H2B C2 C3 108.8 . .
C2 C3 H3A 108.4 . .
C2 C3 H3B 108.4 . .
C2 C3 C4 115.5(2) . .
H3A C3 H3B 107.5 . .
H3A C3 C4 108.4 . .
H3B C3 C4 108.4 . .
H1'1 C1' H1'2 109.5 . .
H1'1 C1' H1'3 109.5 . .
H1'1 C1' C2' 109.5 . .
H1'2 C1' H1'3 109.5 . .
H1'2 C1' C2' 109.5 . .
H1'3 C1' C2' 109.5 . .
C1' C2' H2'1 110.6 . .
C1' C2' H2'2 110.6 . .
C1' C2' C3' 105.5(16) . .
H2'1 C2' H2'2 108.8 . .
H2'1 C2' C3' 110.6 . .
H2'2 C2' C3' 110.6 . .
C2' C3' H3'1 109.9 . .
C2' C3' H3'2 109.9 . .
C2' C3' C4 108.8(10) . .
H3'1 C3' H3'2 108.3 . .
H3'1 C3' C4 109.9 . .
H3'2 C3' C4 109.9 . .
C3 C4 C3' 38.7(4) . .
C3 C4 H4A 108.2 . .
C3 C4 H4B 108.2 . .
C3 C4 C5 116.5(2) . .
C3' C4 H4A 144.3 . .
C3' C4 H4B 80.9 . .
C3' C4 C5 101.5(4) . .
H4A C4 H4B 107.3 . .
H4A C4 C5 108.2 . .
H4B C4 C5 108.2 . .
C4 C5 H5A 109.0 . .
C4 C5 H5B 109.0 . .
C4 C5 C6 112.80(18) . .
H5A C5 H5B 107.8 . .
H5A C5 C6 109.0 . .
H5B C5 C6 109.0 . .
C5 C6 H6A 108.5 . .
C5 C6 H6B 108.5 . .
C5 C6 C7 115.06(17) . .
H6A C6 H6B 107.5 . .
H6A C6 C7 108.5 . .
H6B C6 C7 108.5 . .
C6 C7 C8 121.52(17) . .
C6 C7 C12 120.53(17) . .
C8 C7 C12 117.94(16) . .
C7 C8 H8 119.1 . .
C7 C8 C9 121.77(15) . .
H8 C8 C9 119.1 . .
C8 C9 C10 119.02(15) . .
C8 C9 C13 120.45(14) . .
C10 C9 C13 120.53(14) . .
C9 C10 C11 119.54(15) . .
C9 C10 N16 121.65(14) . .
C11 C10 N16 118.81(14) . .
C10 C11 H11 119.8 . .
C10 C11 C12 120.39(16) . .
H11 C11 C12 119.8 . .
C7 C12 C11 121.32(16) . .
C7 C12 H12 119.3 . .
C11 C12 H12 119.3 . .
C9 C13 H13A 109.1 . .
C9 C13 H13B 109.1 . .
C9 C13 N14 112.59(13) . .
H13A C13 H13B 107.8 . .
H13A C13 N14 109.1 . .
H13B C13 N14 109.1 . .
C13 N14 C15 107.39(12) . .
C13 N14 C18 112.08(12) . .
C15 N14 C18 110.47(12) . .
N14 C15 H15A 109.2 . .
N14 C15 H15B 109.2 . .
N14 C15 N16 112.24(13) . .
H15A C15 H15B 107.9 . .
H15A C15 N16 109.2 . .
H15B C15 N16 109.2 . .
C10 N16 C15 110.88(13) . .
C10 N16 C17 112.31(13) . .
C15 N16 C17 108.08(12) . .
N16 C17 H17A 109.2 . .
N16 C17 H17B 109.2 . .
N16 C17 C23 112.12(13) . .
H17A C17 H17B 107.9 . .
H17A C17 C23 109.2 . .
H17B C17 C23 109.2 . .
N14 C18 C19 118.26(13) . .
N14 C18 C23 121.70(14) . .
C19 C18 C23 120.02(14) . .
C18 C19 H19 119.8 . .
C18 C19 C20 120.37(14) . .
H19 C19 C20 119.8 . .
C19 C20 H20 119.7 . .
C19 C20 C21 120.60(14) . .
H20 C20 C21 119.7 . .
C20 C21 C22 118.51(14) . .
C20 C21 C24 121.10(13) . .
C22 C21 C24 120.38(13) . .
C21 C22 H22 119.1 . .
C21 C22 C23 121.82(14) . .
H22 C22 C23 119.1 . .
C17 C23 C18 120.50(14) . .
C17 C23 C22 120.83(14) . .
C18 C23 C22 118.67(14) . .
C21 C24 C25 120.39(14) . .
C21 C24 C29 121.04(13) . .
C25 C24 C29 118.53(14) . .
C24 C25 C26 119.35(15) . .
C24 C25 C30 122.03(15) . .
C26 C25 C30 118.62(14) . .
C25 C26 H26 119.3 . .
C25 C26 C27 121.44(15) . .
H26 C26 C27 119.3 . .
C26 C27 H27 120.2 . .
C26 C27 C28 119.54(16) . .
H27 C27 C28 120.2 . .
C27 C28 H28 120.0 . .
C27 C28 C29 120.03(16) . .
H28 C28 C29 120.0 . .
C24 C29 C28 121.01(15) . .
C24 C29 C32 123.59(14) . .
C28 C29 C32 115.35(14) . .
C25 C30 H30A 109.5 . .
C25 C30 H30B 109.5 . .
C25 C30 H30C 109.5 . .
H30A C30 H30B 109.5 . .
H30A C30 H30C 109.5 . .
H30B C30 H30C 109.5 . .
C29 C32 O31 124.47(16) . .
C29 C32 O33 112.27(13) . .
O31 C32 O33 123.11(16) . .
C32 O33 C34 119.6(10) . .
C32 O33 C34' 111.9(14) . .
C34 O33 C34' 11(2) . .
O33 C34 C35 113.0(16) . .
O33 C34 C39 120.8(14) . .
C35 C34 C39 121.4(18) . .
C34 C35 H35 124.4 . .
C34 C35 C36 111.2(12) . .
H35 C35 C36 124.4 . .
C35 C36 H36 117.3 . .
C35 C36 C37 125.5(7) . .
H36 C36 C37 117.3 . .
C36 C37 C38 117.4(5) . .
C36 C37 C40 124.6(5) . .
C38 C37 C40 117.6(4) . .
C37 C38 H38 119.1 . .
C37 C38 C39 121.8(4) . .
H38 C38 C39 119.1 . .
C34 C39 C38 119.3(9) . .
C34 C39 H39 120.4 . .
C38 C39 H39 120.4 . .
C37 C40 H40A 109.0 . .
C37 C40 H40B 109.0 . .
C37 C40 C41 113.1(5) . .
H40A C40 H40B 107.8 . .
H40A C40 C41 109.0 . .
H40B C40 C41 109.0 . .
C40 C41 H41A 109.3 . .
C40 C41 H41B 109.3 . .
C40 C41 C42 111.7(5) . .
H41A C41 H41B 107.9 . .
H41A C41 C42 109.3 . .
H41B C41 C42 109.3 . .
C41 C42 H42A 107.9 . .
C41 C42 H42B 107.9 . .
C41 C42 C43 117.5(5) . .
H42A C42 H42B 107.2 . .
H42A C42 C43 107.9 . .
H42B C42 C43 107.9 . .
C42 C43 H43A 108.2 . .
C42 C43 H43B 108.2 . .
C42 C43 C44 116.6(5) . .
H43A C43 H43B 107.3 . .
H43A C43 C44 108.2 . .
H43B C43 C44 108.2 . .
C43 C44 H44A 108.0 . .
C43 C44 H44B 108.0 . .
C43 C44 C45 117.0(6) . .
H44A C44 H44B 107.3 . .
H44A C44 C45 108.0 . .
H44B C44 C45 108.0 . .
C44 C45 H45A 111.1 . .
C44 C45 H45B 111.1 . .
C44 C45 C46 103.4(8) . .
H45A C45 H45B 109.0 . .
H45A C45 C46 111.1 . .
H45B C45 C46 111.1 . .
O33 C34' C35' 126(3) . .
O33 C34' C39' 110(2) . .
C35' C34' C39' 110(2) . .
C34' C35' H35' 115.1 . .
C34' C35' C36' 130(2) . .
H35' C35' C36' 115.1 . .
C35' C36' H36' 123.0 . .
C35' C36' C37' 114.0(11) . .
H36' C36' C37' 123.0 . .
C36' C37' C38' 119.0(6) . .
C36' C37' C40' 119.9(7) . .
C38' C37' C40' 121.1(7) . .
C37' C38' H38' 119.5 . .
C37' C38' C39' 121.0(6) . .
H38' C38' C39' 119.5 . .
C34' C39' C38' 117.8(15) . .
C34' C39' H39' 121.1 . .
C38' C39' H39' 121.1 . .
C37' C40' H40C 108.2 . .
C37' C40' H40D 108.2 . .
C37' C40' C41' 116.2(8) . .
H40C C40' H40D 107.4 . .
H40C C40' C41' 108.2 . .
H40D C40' C41' 108.2 . .
C40' C41' H41C 110.1 . .
C40' C41' H41D 110.1 . .
C40' C41' C42' 107.9(9) . .
H41C C41' H41D 108.4 . .
H41C C41' C42' 110.1 . .
H41D C41' C42' 110.1 . .
C41' C42' H42C 107.0 . .
C41' C42' H42D 107.0 . .
C41' C42' C43' 121.1(14) . .
H42C C42' H42D 106.8 . .
H42C C42' C43' 107.0 . .
H42D C42' C43' 107.0 . .
C42' C43' H43C 106.6 . .
C42' C43' H43D 106.6 . .
C42' C43' C44' 123(2) . .
H43C C43' H43D 106.6 . .
H43C C43' C44' 106.6 . .
H43D C43' C44' 106.6 . .
C43' C44' H44C 107.2 . .
C43' C44' H44D 107.2 . .
C43' C44' C45' 120.7(14) . .
H44C C44' H44D 106.8 . .
H44C C44' C45' 107.2 . .
H44D C44' C45' 107.2 . .
C44' C45' H45C 109.5 . .
C44' C45' H45D 109.5 . .
C44' C45' C46' 110.6(6) . .
H45C C45' H45D 108.1 . .
H45C C45' C46' 109.5 . .
H45D C45' C46' 109.5 . .
C45' C46' H46D 109.5 . .
C45' C46' H46E 109.5 . .
C45' C46' H46F 109.5 . .
H46D C46' H46E 109.5 . .
H46D C46' H46F 109.5 . .
H46E C46' H46F 109.5 . .
H47O O47 C48 108.0(17) . .
O47 C48 H48A 109.5 . .
O47 C48 H48B 109.5 . .
O47 C48 H48C 109.5 . .
H48A C48 H48B 109.5 . .
H48A C48 H48C 109.5 . .
H48B C48 H48C 109.5 . .

loop_
_geom_bond_atom_site_label_1
_geom_bond_atom_site_label_2
_geom_bond_distance
_geom_bond_site_symmetry_2
C1 H1A 0.980 .
C1 H1B 0.980 .
C1 H1C 0.980 .
C1 C2 1.508(6) .
C2 H2A 0.990 .
C2 H2B 0.990 .
C2 C3 1.506(4) .
C3 H3A 0.990 .
C3 H3B 0.990 .
C3 C4 1.473(3) .
C1' H1'1 0.980 .
C1' H1'2 0.980 .
C1' H1'3 0.980 .
C1' C2' 1.475(19) .
C2' H2'1 0.990 .
C2' H2'2 0.990 .
C2' C3' 1.571(16) .
C3' H3'1 0.990 .
C3' H3'2 0.990 .
C3' C4 1.844(14) .
C4 H4A 0.990 .
C4 H4B 0.990 .
C4 C5 1.531(3) .
C5 H5A 0.990 .
C5 H5B 0.990 .
C5 C6 1.498(3) .
C6 H6A 0.990 .
C6 H6B 0.990 .
C6 C7 1.513(2) .
C7 C8 1.390(2) .
C7 C12 1.390(3) .
C8 H8 0.950 .
C8 C9 1.399(2) .
C9 C10 1.395(2) .
C9 C13 1.513(2) .
C10 C11 1.392(2) .
C10 N16 1.438(2) .
C11 H11 0.950 .
C11 C12 1.380(3) .
C12 H12 0.950 .
C13 H13A 0.990 .
C13 H13B 0.990 .
C13 N14 1.480(2) .
N14 C15 1.474(2) .
N14 C18 1.446(2) .
C15 H15A 0.990 .
C15 H15B 0.990 .
C15 N16 1.453(2) .
N16 C17 1.476(2) .
C17 H17A 0.990 .
C17 H17B 0.990 .
C17 C23 1.521(2) .
C18 C19 1.399(2) .
C18 C23 1.396(2) .
C19 H19 0.950 .
C19 C20 1.383(2) .
C20 H20 0.950 .
C20 C21 1.398(2) .
C21 C22 1.392(2) .
C21 C24 1.494(2) .
C22 H22 0.950 .
C22 C23 1.398(2) .
C24 C25 1.405(2) .
C24 C29 1.408(2) .
C25 C26 1.397(2) .
C25 C30 1.506(2) .
C26 H26 0.950 .
C26 C27 1.385(3) .
C27 H27 0.950 .
C27 C28 1.384(3) .
C28 H28 0.950 .
C28 C29 1.389(2) .
C29 C32 1.492(2) .
C30 H30A 0.980 .
C30 H30B 0.980 .
C30 H30C 0.980 .
O31 C32 1.194(2) .
C32 O33 1.345(2) .
O33 C34 1.44(2) .
O33 C34' 1.40(4) .
C34 C35 1.45(2) .
C34 C39 1.39(3) .
C35 H35 0.950 .
C35 C36 1.454(14) .
C36 H36 0.950 .
C36 C37 1.370(9) .
C37 C38 1.382(6) .
C37 C40 1.538(6) .
C38 H38 0.950 .
C38 C39 1.391(6) .
C39 H39 0.950 .
C40 H40A 0.990 .
C40 H40B 0.990 .
C40 C41 1.474(7) .
C41 H41A 0.990 .
C41 H41B 0.990 .
C41 C42 1.635(7) .
C42 H42A 0.990 .
C42 H42B 0.990 .
C42 C43 1.303(10) .
C43 H43A 0.990 .
C43 H43B 0.990 .
C43 C44 1.610(8) .
C44 H44A 0.990 .
C44 H44B 0.990 .
C44 C45 1.391(8) .
C45 H45A 0.990 .
C45 H45B 0.990 .
C45 C46 1.621(12) .
C46 H46A 0.980 .
C46 H46B 0.980 .
C46 H46C 0.980 .
C34' C35' 1.32(4) .
C34' C39' 1.41(3) .
C35' H35' 0.950 .
C35' C36' 1.29(2) .
C36' H36' 0.950 .
C36' C37' 1.386(13) .
C37' C38' 1.363(9) .
C37' C40' 1.502(7) .
C38' H38' 0.950 .
C38' C39' 1.387(8) .
C39' H39' 0.950 .
C40' H40C 0.990 .
C40' H40D 0.990 .
C40' C41' 1.338(11) .
C41' H41C 0.990 .
C41' H41D 0.990 .
C41' C42' 1.668(12) .
C42' H42C 0.990 .
C42' H42D 0.990 .
C42' C43' 1.366(19) .
C43' H43C 0.990 .
C43' H43D 0.990 .
C43' C44' 1.594(18) .
C44' H44C 0.990 .
C44' H44D 0.990 .
C44' C45' 1.539(8) .
C45' H45C 0.990 .
C45' H45D 0.990 .
C45' C46' 1.552(12) .
C46' H46D 0.980 .
C46' H46E 0.980 .
C46' H46F 0.980 .
O47 H47O 0.85(3) .
O47 C48 1.402(2) .
C48 H48A 0.980 .
C48 H48B 0.980 .
C48 H48C 0.980 .

loop_
_geom_hbond_atom_site_label_D
_geom_hbond_atom_site_label_H
_geom_hbond_atom_site_label_A
_geom_hbond_distance_DH
_geom_hbond_distance_HA
_geom_hbond_distance_DA
_geom_hbond_angle_DHA
_geom_hbond_site_symmetry_A
O47 H47O N14 0.85(3) 2.02(3) 2.8690(19) 175(2) .

loop_
_geom_torsion_atom_site_label_1
_geom_torsion_atom_site_label_2
_geom_torsion_atom_site_label_3
_geom_torsion_atom_site_label_4
_geom_torsion
_geom_torsion_site_symmetry_1
_geom_torsion_site_symmetry_2
_geom_torsion_site_symmetry_3
_geom_torsion_site_symmetry_4
C1 C2 C3 C4 -179.7(3) . . . .
C1' C2' C3' C4 -68.9(17) . . . .
C2 C3 C4 C3' -103.7(7) . . . .
C2 C3 C4 C5 -178.2(3) . . . .
C2' C3' C4 C3 62.0(10) . . . .
C2' C3' C4 C5 -179.6(10) . . . .
C3 C4 C5 C6 -176.1(3) . . . .
C3' C4 C5 C6 146.0(5) . . . .
C4 C5 C6 C7 176.28(19) . . . .
C5 C6 C7 C8 92.8(2) . . . .
C5 C6 C7 C12 -88.3(2) . . . .
C6 C7 C8 C9 179.01(16) . . . .
C12 C7 C8 C9 0.1(3) . . . .
C7 C8 C9 C10 0.4(2) . . . .
C7 C8 C9 C13 -178.70(15) . . . .
C8 C9 C10 C11 -1.3(2) . . . .
C8 C9 C10 N16 177.66(14) . . . .
C13 C9 C10 C11 177.85(14) . . . .
C13 C9 C10 N16 -3.2(2) . . . .
C9 C10 C11 C12 1.7(2) . . . .
N16 C10 C11 C12 -177.30(15) . . . .
C10 C11 C12 C7 -1.2(3) . . . .
C6 C7 C12 C11 -178.64(17) . . . .
C8 C7 C12 C11 0.3(3) . . . .
C8 C9 C13 N14 167.40(14) . . . .
C10 C9 C13 N14 -11.7(2) . . . .
C9 C13 N14 C15 44.77(17) . . . .
C9 C13 N14 C18 -76.73(16) . . . .
C13 N14 C15 N16 -69.07(16) . . . .
C18 N14 C15 N16 53.42(17) . . . .
C9 C10 N16 C15 -17.2(2) . . . .
C9 C10 N16 C17 103.86(17) . . . .
C11 C10 N16 C15 161.76(14) . . . .
C11 C10 N16 C17 -77.20(17) . . . .
N14 C15 N16 C10 54.04(17) . . . .
N14 C15 N16 C17 -69.46(16) . . . .
C10 N16 C17 C23 -76.45(16) . . . .
C15 N16 C17 C23 46.18(17) . . . .
C13 N14 C18 C19 -79.17(17) . . . .
C13 N14 C18 C23 102.59(16) . . . .
C15 N14 C18 C19 161.12(14) . . . .
C15 N14 C18 C23 -17.12(19) . . . .
N14 C18 C19 C20 -176.99(14) . . . .
C23 C18 C19 C20 1.3(2) . . . .
C18 C19 C20 C21 -0.8(2) . . . .
C19 C20 C21 C22 -0.1(2) . . . .
C19 C20 C21 C24 179.72(14) . . . .
C20 C21 C22 C23 0.5(2) . . . .
C24 C21 C22 C23 -179.30(13) . . . .
N14 C18 C23 C17 -1.9(2) . . . .
N14 C18 C23 C22 177.35(13) . . . .
C19 C18 C23 C17 179.88(14) . . . .
C19 C18 C23 C22 -0.9(2) . . . .
C21 C22 C23 C17 179.21(14) . . . .
C21 C22 C23 C18 -0.1(2) . . . .
N16 C17 C23 C18 -13.1(2) . . . .
N16 C17 C23 C22 167.66(13) . . . .
C20 C21 C24 C25 -72.63(19) . . . .
C20 C21 C24 C29 109.69(17) . . . .
C22 C21 C24 C25 107.21(17) . . . .
C22 C21 C24 C29 -70.47(19) . . . .
C21 C24 C25 C26 -177.49(13) . . . .
C21 C24 C25 C30 2.8(2) . . . .
C29 C24 C25 C26 0.2(2) . . . .
C29 C24 C25 C30 -179.51(14) . . . .
C24 C25 C26 C27 2.2(2) . . . .
C30 C25 C26 C27 -178.07(16) . . . .
C25 C26 C27 C28 -1.9(3) . . . .
C26 C27 C28 C29 -0.8(3) . . . .
C27 C28 C29 C24 3.2(3) . . . .
C27 C28 C29 C32 -174.35(16) . . . .
C21 C24 C29 C28 174.79(15) . . . .
C21 C24 C29 C32 -7.8(2) . . . .
C25 C24 C29 C28 -2.9(2) . . . .
C25 C24 C29 C32 174.46(14) . . . .
C24 C29 C32 O31 144.10(19) . . . .
C24 C29 C32 O33 -40.2(2) . . . .
C28 C29 C32 O31 -38.4(2) . . . .
C28 C29 C32 O33 137.30(16) . . . .
C29 C32 O33 C34 177.9(10) . . . .
C29 C32 O33 C34' -173.4(17) . . . .
O31 C32 O33 C34 -6.4(11) . . . .
O31 C32 O33 C34' 2.3(17) . . . .
C32 O33 C34 C35 71.6(18) . . . .
C32 O33 C34 C39 -83.9(18) . . . .
C34' O33 C34 C35 24(12) . . . .
C34' O33 C34 C39 -131(15) . . . .
O33 C34 C35 C36 -177.3(12) . . . .
C39 C34 C35 C36 -22(2) . . . .
C34 C35 C36 C37 15.6(17) . . . .
C35 C36 C37 C38 -4.9(13) . . . .
C35 C36 C37 C40 168.7(8) . . . .
C36 C37 C38 C39 -0.8(10) . . . .
C40 C37 C38 C39 -174.9(5) . . . .
O33 C34 C39 C38 172.0(12) . . . .
C35 C34 C39 C38 19(2) . . . .
C37 C38 C39 C34 -6.0(14) . . . .
C36 C37 C40 C41 83.2(8) . . . .
C38 C37 C40 C41 -103.2(7) . . . .
C37 C40 C41 C42 176.2(4) . . . .
C40 C41 C42 C43 -176.6(5) . . . .
C41 C42 C43 C44 173.7(5) . . . .
C42 C43 C44 C45 -178.7(7) . . . .
C43 C44 C45 C46 175.8(7) . . . .
C32 O33 C34' C35' 97(3) . . . .
C32 O33 C34' C39' -127.3(19) . . . .
C34 O33 C34' C35' -127(15) . . . .
C34 O33 C34' C39' 9(11) . . . .
O33 C34' C35' C36' 171.1(19) . . . .
C39' C34' C35' C36' 36(4) . . . .
C34' C35' C36' C37' -25(3) . . . .
C35' C36' C37' C38' 5.6(14) . . . .
C35' C36' C37' C40' -174.4(11) . . . .
C36' C37' C38' C39' -1.8(12) . . . .
C40' C37' C38' C39' 178.2(8) . . . .
C37' C38' C39' C34' 13(2) . . . .
O33 C34' C39' C38' -169.2(15) . . . .
C35' C34' C39' C38' -26(4) . . . .
C36' C37' C40' C41' -68.8(15) . . . .
C38' C37' C40' C41' 111.2(11) . . . .
C37' C40' C41' C42' 167.8(9) . . . .
C40' C41' C42' C43' 54(3) . . . .
C41' C42' C43' C44' 164(2) . . . .
C42' C43' C44' C45' -146(3) . . . .
C43' C44' C45' C46' -177.6(18) . . . .
